data_1541116
loop_
_publ_author_name
'Pepe, G.'
'Gay, J.M.'

_publ_section_title
;
 Structure of alpha-C F4 at low temperature
;
_journal_name_full 'Journal of Chemical Physics'
_journal_page_first 5735
_journal_page_last 5737
_journal_volume 90
_journal_year 1989
_chemical_formula_sum 'C F4'
_space_group_IT_number 15
_symmetry_space_group_name_Hall '-C 2yc'
_symmetry_space_group_name_H-M 'C 1 2/c 1'
_cell_angle_alpha 90
_cell_angle_beta 120.7
_cell_angle_gamma 90
_cell_formula_units_Z 4
_cell_length_a 8.435
_cell_length_b 4.32
_cell_length_c 8.48
_cell_volume 265.698
_citation_journal_id_ASTM JCPSA6
_cod_data_source_file Pepe_JCPSA6_1989_922.cif
_cod_data_source_block C1F4
_cod_original_cell_volume 265.6982
_cod_original_formula_sum 'C1 F4'
_cod_database_code 1541116

loop_
_symmetry_equiv_pos_as_xyz
x,y,z
-x,y,-z+1/2
-x,-y,-z
x,-y,z-1/2
x+1/2,y+1/2,z
-x+1/2,y+1/2,-z+1/2
-x+1/2,-y+1/2,-z
x+1/2,-y+1/2,z-1/2

loop_
_atom_site_label
_atom_site_type_symbol
_atom_site_fract_x
_atom_site_fract_y
_atom_site_fract_z
_atom_site_occupancy
_atom_site_U_iso_or_equiv
F2 F-1 0.105 0.002 0.394 1 0.0
C1 C+4 0 0.178 -0.25 1 0.0
F1 F-1 0.106 0.355 -0.286 1 0.0
